data_9000186
loop_
_publ_author_name
'Dollase, W. A.'

_publ_section_title
;
 Crystal structure and cation ordering of piemontite
;
_journal_name_full 'American Mineralogist'
_journal_page_first 710
_journal_page_last 717
_journal_volume 54
_journal_year 1969
_chemical_formula_sum 'Al1.97 Ca1.87 Fe0.31 H Mn0.72 O13 Si3 Sr0.13'
_chemical_name_mineral Piemontite
_space_group_IT_number 11
_symmetry_space_group_name_Hall '-P 2yb'
_symmetry_space_group_name_H-M 'P 1 21/m 1'
_cell_angle_alpha 90
_cell_angle_beta 115.40
_cell_angle_gamma 90
_cell_length_a 8.878
_cell_length_b 5.692
_cell_length_c 10.201
_cell_formula_units_Z 2
_cell_volume 465.663
_database_code_amcsd 0000191
_exptl_crystal_density_diffrn 3.492
_cod_original_formula_sum 'Ca1.87 Sr.13 Si3 Al1.97 Mn.72 Fe.31 O13 H'
_cod_database_code 9000186

loop_
_space_group_symop_operation_xyz
x,y,z
x,1/2-y,z
-x,1/2+y,-z
-x,-y,-z

loop_
_atom_site_aniso_label
_atom_site_aniso_U_11
_atom_site_aniso_U_22
_atom_site_aniso_U_33
_atom_site_aniso_U_12
_atom_site_aniso_U_13
_atom_site_aniso_U_23
Ca1 0.01434 0.01067 0.01075 0.00000 0.00936 0.00000
Ca2 0.00945 0.01707 0.00602 0.00000 0.00187 0.00000
Sr2 0.00945 0.01707 0.00602 0.00000 0.00187 0.00000
Mn3 0.00293 0.00591 0.00602 0.00000 0.00150 0.00000
Fe3 0.00293 0.00591 0.00602 0.00000 0.00150 0.00000
Al3 0.00293 0.00591 0.00602 0.00000 0.00150 0.00000
O9 0.01857 0.02462 0.00989 0.00000 0.01123 0.00000

loop_
_atom_site_label
_atom_site_fract_x
_atom_site_fract_y
_atom_site_fract_z
_atom_site_occupancy
_atom_site_U_iso_or_equiv
Ca1 0.75740 0.75000 0.15330 1.00000 0.00975
Ca2 0.59790 0.75000 0.42500 0.87000 0.01026
Sr2 0.59790 0.75000 0.42500 0.13000 0.01026
Si1 0.34100 0.75000 0.04480 1.00000 0.00659
Si2 0.68460 0.25000 0.27450 1.00000 0.00646
Si3 0.18550 0.75000 0.31970 1.00000 0.00443
Al1 0.00000 0.00000 0.00000 0.80000 0.00595
Mn1 0.00000 0.00000 0.00000 0.14000 0.00595
Fe1 0.00000 0.00000 0.00000 0.06000 0.00595
Al2 0.00000 0.00000 0.50000 1.00000 0.00709
Mn3 0.29570 0.25000 0.22160 0.58000 0.00494
Fe3 0.29570 0.25000 0.22160 0.25000 0.00494
Al3 0.29570 0.25000 0.22160 0.17000 0.00494
O1 0.23300 0.99120 0.03560 1.00000 0.01026
O2 0.30580 0.97950 0.35500 1.00000 0.01013
O3 0.79630 0.01630 0.33780 1.00000 0.01026
O4 0.05880 0.25000 0.13180 1.00000 0.00747
O5 0.04240 0.75000 0.14730 1.00000 0.00887
O6 0.06860 0.75000 0.40910 1.00000 0.00785
O7 0.51450 0.75000 0.18050 1.00000 0.01013
O8 0.52760 0.25000 0.31400 1.00000 0.01165
O9 0.62080 0.25000 0.09860 1.00000 0.01254
O10 0.08680 0.25000 0.43300 1.00000 0.00760
H1 0.04000 0.25000 0.36000 1.00000 ?

loop_
_cod_related_entry_id
_cod_related_entry_database
_cod_related_entry_code
1 AMCSD 0000191
